data_4305122
loop_
_publ_author_name
'H. V. Rasika Dias'
'Shreeyukta Singh'
'Charles F. Campana'

_publ_contact_author_address
;Department of Chemistry and Biochemistry
The University of Texas at Arlington
Arlington, Texas 76019-0065, USA
;
_publ_contact_author_email dias@uta.edu
_publ_contact_author_fax 817-272-3808
_publ_contact_author_name 'Prof. H. V. R. Dias'
_publ_contact_author_phone 817-272-3813
_publ_section_title
;
Toluene-Sandwiched Trinuclear Copper(I) and Silver(I) Triazolates and
Phosphine Adducts of Dinuclear Copper(I) and Silver(I) Triazolates
;
_journal_name_full 'Inorganic Chemistry'
_journal_page_first 3943
_journal_page_last 3945
_journal_paper_doi 10.1021/ic800396t
_journal_volume 47
_journal_year 2008
_chemical_formula_sum 'C52 H30 Cu2 F28 N6 P2'
_chemical_formula_weight 1459.84
_chemical_name_common '[(3,5-(C3F7)2Tz)CuPPh3]2'
_chemical_name_systematic
;
 ?
;
_space_group_IT_number 2
_symmetry_cell_setting triclinic
_symmetry_space_group_name_Hall '-P 1'
_symmetry_space_group_name_H-M 'P -1'
_atom_sites_solution_hydrogens geom
_atom_sites_solution_primary direct
_atom_sites_solution_secondary difmap
_audit_creation_method SHELXL-97
_cell_angle_alpha 94.087(1)
_cell_angle_beta 101.956(1)
_cell_angle_gamma 108.698(1)
_cell_formula_units_Z 2
_cell_length_a 12.8781(6)
_cell_length_b 14.1927(6)
_cell_length_c 16.6414(7)
_cell_measurement_reflns_used 6796
_cell_measurement_temperature 100(2)
_cell_measurement_theta_max 28.25
_cell_measurement_theta_min 2.36
_cell_volume 2787.3(2)
_computing_cell_refinement 'Bruker SMART'
_computing_data_collection 'Bruker SMART'
_computing_data_reduction 'Bruker SAINT'
_computing_molecular_graphics 'Bruker SHELXTL'
_computing_publication_material 'Bruker SHELXTL'
_computing_structure_refinement 'SHELXL-97 (Sheldrick, 1997)'
_computing_structure_solution 'SHELXS-97 (Sheldrick, 1990)'
_diffrn_ambient_temperature 100(2)
_diffrn_measured_fraction_theta_full 0.956
_diffrn_measured_fraction_theta_max 0.956
_diffrn_measurement_device_type 'CCD area detector'
_diffrn_measurement_method 'phi and omega scans'
_diffrn_radiation_monochromator graphite
_diffrn_radiation_source 'fine-focus sealed tube'
_diffrn_radiation_type MoK\a
_diffrn_radiation_wavelength 0.71073
_diffrn_reflns_av_R_equivalents 0.0355
_diffrn_reflns_av_sigmaI/netI 0.0435
_diffrn_reflns_limit_h_max 16
_diffrn_reflns_limit_h_min -16
_diffrn_reflns_limit_k_max 18
_diffrn_reflns_limit_k_min -18
_diffrn_reflns_limit_l_max 22
_diffrn_reflns_limit_l_min -22
_diffrn_reflns_number 25987
_diffrn_reflns_theta_full 28.31
_diffrn_reflns_theta_max 28.31
_diffrn_reflns_theta_min 1.72
_exptl_absorpt_coefficient_mu 0.958
_exptl_absorpt_correction_T_max 0.8026
_exptl_absorpt_correction_T_min 0.7181
_exptl_absorpt_correction_type multi-scan
_exptl_absorpt_process_details sadabs
_exptl_crystal_colour colorless
_exptl_crystal_density_diffrn 1.739
_exptl_crystal_density_meas 0
_exptl_crystal_density_method 'not measured'
_exptl_crystal_description parallelpipe
_exptl_crystal_F_000 1448
_exptl_crystal_size_max 0.37
_exptl_crystal_size_mid 0.30
_exptl_crystal_size_min 0.24
_refine_diff_density_max 2.044
_refine_diff_density_min -2.072
_refine_diff_density_rms 0.169
_refine_ls_extinction_method none
_refine_ls_goodness_of_fit_ref 1.037
_refine_ls_hydrogen_treatment constr
_refine_ls_matrix_type full
_refine_ls_number_parameters 923
_refine_ls_number_reflns 13259
_refine_ls_number_restraints 3283
_refine_ls_restrained_S_all 1.173
_refine_ls_R_factor_all 0.0915
_refine_ls_R_factor_gt 0.0828
_refine_ls_shift/su_max 0.137
_refine_ls_shift/su_mean 0.002
_refine_ls_structure_factor_coef Fsqd
_refine_ls_weighting_details 'calc w=1/[\s^2^(Fo^2^)+(0.1610P)^2^+7.6798P] where P=(Fo^2^+2Fc^2^)/3'
_refine_ls_weighting_scheme calc
_refine_ls_wR_factor_gt 0.2310
_refine_ls_wR_factor_ref 0.2429
_reflns_number_gt 11393
_reflns_number_total 13259
_reflns_threshold_expression >2sigma(I)
_cod_data_source_file ic800396t-file003_4.cif
_cod_data_source_block cfc98s
_cod_depositor_comments
;
The following automatic conversions were performed:
'_symmetry_cell_setting' value 'Triclinic' changed to 'triclinic'
according to '/home/saulius/struct/CIF-dictionaries/cif_core.dic'
dictionary named 'cif_core.dic' version 2.4.1 from 2010-06-29.

Automatic conversion script
Id: cif_fix_enum 1527 2010-12-29 10:47:43Z saulius 
;
_cod_database_code 4305122

loop_
_symmetry_equiv_pos_as_xyz
'x, y, z'
'-x, -y, -z'

loop_
_atom_site_label
_atom_site_type_symbol
_atom_site_fract_x
_atom_site_fract_y
_atom_site_fract_z
_atom_site_U_iso_or_equiv
_atom_site_adp_type
_atom_site_occupancy
_atom_site_symmetry_multiplicity
_atom_site_calc_flag
_atom_site_refinement_flags
_atom_site_disorder_assembly
_atom_site_disorder_group
Cu1 Cu 0.49652(4) 0.77845(4) 0.28489(3) 0.01954(16) Uani 1 1 d U . .
Cu2 Cu 0.23690(4) 0.76116(5) 0.25862(3) 0.02897(18) Uani 1 1 d U . .
P1 P 0.61596(8) 0.87617(7) 0.22521(6) 0.0181(2) Uani 1 1 d U . .
C17 C 0.6259(3) 0.8268(3) 0.1237(2) 0.0196(7) Uani 1 1 d U . .
C18 C 0.5347(4) 0.7448(3) 0.0762(3) 0.0242(8) Uani 1 1 d U . .
H18A H 0.4694 0.7170 0.0965 0.029 Uiso 1 1 calc R . .
C19 C 0.5400(4) 0.7041(3) -0.0009(3) 0.0278(9) Uani 1 1 d U . .
H19A H 0.4780 0.6488 -0.0332 0.033 Uiso 1 1 calc R . .
C20 C 0.6356(4) 0.7441(3) -0.0305(3) 0.0264(8) Uani 1 1 d U . .
H20A H 0.6395 0.7155 -0.0827 0.032 Uiso 1 1 calc R . .
C21 C 0.7256(4) 0.8258(3) 0.0158(3) 0.0257(8) Uani 1 1 d U . .
H21A H 0.7903 0.8539 -0.0051 0.031 Uiso 1 1 calc R . .
C22 C 0.7211(4) 0.8669(3) 0.0932(3) 0.0240(8) Uani 1 1 d U . .
H22A H 0.7832 0.9223 0.1251 0.029 Uiso 1 1 calc R . .
C23 C 0.7630(3) 0.9337(3) 0.2834(3) 0.0215(7) Uani 1 1 d U . .
C24 C 0.8293(4) 1.0320(3) 0.2783(3) 0.0279(9) Uani 1 1 d U . .
H24A H 0.7968 1.0727 0.2461 0.033 Uiso 1 1 calc R . .
C25 C 0.9433(4) 1.0699(4) 0.3204(3) 0.0367(11) Uani 1 1 d U . .
H25A H 0.9886 1.1360 0.3159 0.044 Uiso 1 1 calc R . .
C26 C 0.9901(4) 1.0119(5) 0.3682(4) 0.0416(12) Uani 1 1 d U . .
H26A H 1.0676 1.0382 0.3970 0.050 Uiso 1 1 calc R . .
C27 C 0.9245(4) 0.9148(5) 0.3748(4) 0.0425(12) Uani 1 1 d U . .
H27A H 0.9566 0.8752 0.4088 0.051 Uiso 1 1 calc R . .
C28 C 0.8114(4) 0.8760(4) 0.3312(3) 0.0309(9) Uani 1 1 d U . .
H28A H 0.7670 0.8091 0.3343 0.037 Uiso 1 1 calc R . .
C29 C 0.5670(3) 0.9810(3) 0.2066(3) 0.0207(7) Uani 1 1 d U . .
C30 C 0.5156(4) 0.9941(3) 0.1281(3) 0.0249(8) Uani 1 1 d U . .
H30A H 0.5069 0.9480 0.0809 0.030 Uiso 1 1 calc R . .
C31 C 0.4765(4) 1.0747(4) 0.1185(3) 0.0292(9) Uani 1 1 d U . .
H31A H 0.4416 1.0835 0.0648 0.035 Uiso 1 1 calc R . .
C32 C 0.4888(4) 1.1414(3) 0.1873(3) 0.0295(9) Uani 1 1 d U . .
H32A H 0.4641 1.1973 0.1805 0.035 Uiso 1 1 calc R . .
C33 C 0.5368(4) 1.1277(4) 0.2658(3) 0.0307(9) Uani 1 1 d U . .
H33A H 0.5435 1.1731 0.3130 0.037 Uiso 1 1 calc R . .
C34 C 0.5750(4) 1.0474(3) 0.2757(3) 0.0287(9) Uani 1 1 d U . .
H34A H 0.6069 1.0374 0.3299 0.034 Uiso 1 1 calc R . .
P2 P 0.13662(9) 0.80688(9) 0.15634(7) 0.0264(3) Uani 1 1 d U . .
C35 C 0.1321(4) 0.9338(4) 0.1661(3) 0.0289(9) Uani 1 1 d U . .
C36 C 0.0435(4) 0.9572(4) 0.1180(3) 0.0361(10) Uani 1 1 d U . .
H36A H -0.0187 0.9051 0.0823 0.043 Uiso 1 1 calc R . .
C37 C 0.0455(5) 1.0545(5) 0.1218(4) 0.0400(11) Uani 1 1 d U . .
H37A H -0.0152 1.0697 0.0892 0.048 Uiso 1 1 calc R . .
C38 C 0.1378(5) 1.1318(4) 0.1743(4) 0.0399(11) Uani 1 1 d U . .
H38A H 0.1400 1.1995 0.1764 0.048 Uiso 1 1 calc R . .
C39 C 0.2246(5) 1.1094(4) 0.2223(4) 0.0411(12) Uani 1 1 d U . .
H39A H 0.2866 1.1617 0.2581 0.049 Uiso 1 1 calc R . .
C40 C 0.2221(4) 1.0093(4) 0.2187(3) 0.0341(10) Uani 1 1 d U . .
H40A H 0.2819 0.9937 0.2523 0.041 Uiso 1 1 calc R . .
C41 C 0.1882(4) 0.7958(4) 0.0631(3) 0.0284(9) Uani 1 1 d U . .
C42 C 0.2020(4) 0.7047(4) 0.0389(3) 0.0363(11) Uani 1 1 d U . .
H42A H 0.1841 0.6512 0.0705 0.044 Uiso 1 1 calc R . .
C43 C 0.2413(5) 0.6927(5) -0.0309(4) 0.0433(13) Uani 1 1 d U . .
H43A H 0.2496 0.6305 -0.0476 0.052 Uiso 1 1 calc R . .
C44 C 0.2691(5) 0.7716(5) -0.0769(4) 0.0457(13) Uani 1 1 d U . .
H44A H 0.2971 0.7633 -0.1244 0.055 Uiso 1 1 calc R . .
C45 C 0.2563(5) 0.8611(5) -0.0536(4) 0.0415(12) Uani 1 1 d U . .
H45A H 0.2752 0.9145 -0.0852 0.050 Uiso 1 1 calc R . .
C46 C 0.2153(4) 0.8739(4) 0.0165(3) 0.0329(10) Uani 1 1 d U . .
H46A H 0.2059 0.9358 0.0322 0.039 Uiso 1 1 calc R . .
C47 C -0.0120(4) 0.7273(4) 0.1261(3) 0.0274(9) Uani 1 1 d U . .
C48 C -0.0661(4) 0.6724(4) 0.0470(3) 0.0310(9) Uani 1 1 d U . .
H48A H -0.0260 0.6767 0.0047 0.037 Uiso 1 1 calc R . .
C49 C -0.1796(4) 0.6112(4) 0.0305(4) 0.0383(11) Uani 1 1 d U . .
H49A H -0.2166 0.5736 -0.0232 0.046 Uiso 1 1 calc R . .
C50 C -0.2380(4) 0.6049(4) 0.0917(4) 0.0383(11) Uani 1 1 d U . .
H50A H -0.3150 0.5627 0.0802 0.046 Uiso 1 1 calc R . .
C51 C -0.1853(4) 0.6593(4) 0.1694(4) 0.0405(12) Uani 1 1 d U . .
H51A H -0.2263 0.6548 0.2112 0.049 Uiso 1 1 calc R . .
C52 C -0.0720(4) 0.7211(4) 0.1875(3) 0.0358(11) Uani 1 1 d U . .
H52A H -0.0359 0.7586 0.2413 0.043 Uiso 1 1 calc R . .
N1 N 0.3809(3) 0.6408(3) 0.2443(2) 0.0241(7) Uani 1 1 d U A .
N2 N 0.2704(3) 0.6309(3) 0.2403(3) 0.0308(8) Uani 1 1 d U A .
C1 C 0.2131(4) 0.5329(4) 0.2146(3) 0.0349(10) Uani 1 1 d U . .
N3 N 0.2763(4) 0.4780(3) 0.1999(3) 0.0376(10) Uani 1 1 d U A .
C2 C 0.3798(4) 0.5492(3) 0.2198(3) 0.0264(8) Uani 1 1 d U . .
C3 C 0.0846(11) 0.4983(7) 0.2080(7) 0.0339(17) Uani 0.487(4) 1 d PDU A 1
F1 F 0.035(2) 0.4608(13) 0.1266(7) 0.050(2) Uani 0.487(4) 1 d PDU A 1
F2 F 0.0485(10) 0.5688(8) 0.2275(6) 0.0539(14) Uani 0.487(4) 1 d PDU A 1
C4 C 0.0453(8) 0.4069(7) 0.2525(6) 0.0437(15) Uani 0.487(4) 1 d PDU A 1
F3 F -0.0650(7) 0.3883(9) 0.2498(7) 0.065(2) Uani 0.487(4) 1 d PDU A 1
F4 F 0.0473(6) 0.3235(4) 0.2110(7) 0.064(2) Uani 0.487(4) 1 d PDU A 1
C5 C 0.1087(10) 0.4159(9) 0.3391(8) 0.051(2) Uani 0.487(4) 1 d PDU A 1
F5 F 0.2164(7) 0.4353(8) 0.3561(9) 0.095(2) Uani 0.487(4) 1 d PDU A 1
F6 F 0.0920(8) 0.4889(6) 0.3850(6) 0.0694(16) Uani 0.487(4) 1 d PDU A 1
F7 F 0.0577(7) 0.3325(7) 0.3715(6) 0.0704(16) Uani 0.487(4) 1 d PDU A 1
C3' C 0.0911(11) 0.4695(8) 0.1936(7) 0.0339(17) Uani 0.513(4) 1 d PDU A 2
F1' F 0.0299(19) 0.4918(12) 0.1286(8) 0.050(2) Uani 0.513(4) 1 d PDU A 2
F2' F 0.0636(6) 0.3676(6) 0.1592(5) 0.0539(14) Uani 0.513(4) 1 d PDU A 2
C4' C 0.0505(8) 0.4679(7) 0.2711(6) 0.0437(15) Uani 0.513(4) 1 d PDU A 2
F3' F 0.1208(7) 0.4370(8) 0.3296(7) 0.065(2) Uani 0.513(4) 1 d PDU A 2
F4' F 0.0548(7) 0.5686(5) 0.2606(8) 0.064(2) Uani 0.513(4) 1 d PDU A 2
C5' C -0.0689(10) 0.3949(9) 0.2738(8) 0.051(2) Uani 0.513(4) 1 d PDU A 2
F5' F -0.1054(9) 0.3028(8) 0.2904(9) 0.095(2) Uani 0.513(4) 1 d PDU A 2
F6' F -0.0744(8) 0.4550(7) 0.3346(5) 0.0694(16) Uani 0.513(4) 1 d PDU A 2
F7' F -0.1418(7) 0.4044(7) 0.2051(6) 0.0704(16) Uani 0.513(4) 1 d PDU A 2
C6 C 0.4839(4) 0.5265(3) 0.2161(3) 0.0305(9) Uani 1 1 d DU A .
F8 F 0.4764(3) 0.4866(2) 0.1377(2) 0.0438(8) Uani 1 1 d DU . .
F9 F 0.5754(2) 0.61260(19) 0.2363(2) 0.0324(6) Uani 1 1 d DU . .
C7 C 0.5077(4) 0.4532(3) 0.2752(3) 0.0324(10) Uani 1 1 d DU . .
F10 F 0.4307(3) 0.3604(2) 0.2457(2) 0.0418(7) Uani 1 1 d DU A .
F11 F 0.4960(3) 0.4827(2) 0.3502(2) 0.0395(7) Uani 1 1 d DU A .
C8 C 0.6251(5) 0.4435(4) 0.2871(4) 0.0460(13) Uani 0.91(5) 1 d PDU A 1
F12 F 0.6432(9) 0.4208(6) 0.2131(6) 0.059(2) Uani 0.91(5) 1 d PDU A 1
F13 F 0.6302(7) 0.3692(8) 0.3309(8) 0.0585(18) Uani 0.91(5) 1 d PDU A 1
F14 F 0.7067(6) 0.5268(5) 0.3281(5) 0.0548(15) Uani 0.91(5) 1 d PDU A 1
C8' C 0.6251(5) 0.4435(4) 0.2871(4) 0.0460(13) Uani 0.09(5) 1 d PDU A 2
F12' F 0.669(7) 0.407(5) 0.232(5) 0.059(2) Uani 0.09(5) 1 d PDU A 2
F13' F 0.635(7) 0.392(6) 0.352(4) 0.0585(18) Uani 0.09(5) 1 d PDU A 2
F14' F 0.697(7) 0.538(3) 0.318(5) 0.0548(15) Uani 0.09(5) 1 d PDU A 2
N4 N 0.4466(3) 0.8195(3) 0.3846(2) 0.0245(7) Uani 1 1 d U B .
N5 N 0.3360(3) 0.8135(3) 0.3718(2) 0.0304(8) Uani 1 1 d U B .
C9 C 0.3219(5) 0.8346(5) 0.4469(3) 0.0376(11) Uani 1 1 d U . .
N6 N 0.4132(4) 0.8539(4) 0.5087(3) 0.0371(10) Uani 1 1 d U B .
C10 C 0.4878(4) 0.8439(4) 0.4666(3) 0.0294(9) Uani 1 1 d U . .
C11 C 0.2013(9) 0.8144(6) 0.4586(6) 0.0285(16) Uani 0.574(3) 1 d PDU B 1
F15 F 0.1344(6) 0.8269(8) 0.3909(5) 0.065(3) Uani 0.574(3) 1 d PDU B 1
F16 F 0.2079(8) 0.8860(6) 0.5191(7) 0.0545(17) Uani 0.574(3) 1 d PDU B 1
C12 C 0.1422(7) 0.7125(7) 0.4820(6) 0.0437(17) Uani 0.574(3) 1 d PDU B 1
F17 F 0.1987(7) 0.7067(9) 0.5566(6) 0.075(2) Uani 0.574(3) 1 d PDU B 1
F18 F 0.1492(6) 0.6439(5) 0.4237(6) 0.0721(17) Uani 0.574(3) 1 d PDU B 1
C13 C 0.0167(7) 0.6864(6) 0.4812(6) 0.0423(16) Uani 0.574(3) 1 d PDU B 1
F19 F -0.0215(6) 0.6006(6) 0.5071(7) 0.082(2) Uani 0.574(3) 1 d PDU B 1
F20 F -0.0007(6) 0.7576(5) 0.5259(5) 0.0600(15) Uani 0.574(3) 1 d PDU B 1
F21 F -0.0445(5) 0.6754(6) 0.4042(4) 0.0585(13) Uani 0.574(3) 1 d PDU B 1
C11' C 0.2204(12) 0.8516(8) 0.4640(8) 0.0285(16) Uani 0.426(3) 1 d PDU B 2
F15' F 0.1680(9) 0.8866(11) 0.3998(8) 0.065(3) Uani 0.426(3) 1 d PDU B 2
F16' F 0.2392(12) 0.9169(9) 0.5334(10) 0.0545(17) Uani 0.426(3) 1 d PDU B 2
C12' C 0.1368(10) 0.7502(8) 0.4691(8) 0.0437(17) Uani 0.426(3) 1 d PDU B 2
F17' F 0.0464(8) 0.7641(10) 0.4906(8) 0.075(2) Uani 0.426(3) 1 d PDU B 2
F18' F 0.1031(8) 0.6955(7) 0.3923(7) 0.0721(17) Uani 0.426(3) 1 d PDU B 2
C13' C 0.1790(11) 0.6849(9) 0.5289(8) 0.0423(16) Uani 0.426(3) 1 d PDU B 2
F19' F 0.0940(8) 0.6036(7) 0.5309(9) 0.082(2) Uani 0.426(3) 1 d PDU B 2
F20' F 0.2129(8) 0.7459(8) 0.6014(6) 0.0600(15) Uani 0.426(3) 1 d PDU B 2
F21' F 0.2594(7) 0.6603(7) 0.5076(6) 0.0585(13) Uani 0.426(3) 1 d PDU B 2
C14 C 0.6069(9) 0.8619(6) 0.5100(6) 0.0271(15) Uani 0.630(4) 1 d PDU B 1
F22 F 0.6774(9) 0.8933(4) 0.4605(6) 0.0325(15) Uani 0.630(4) 1 d PDU B 1
F23 F 0.6466(6) 0.9361(4) 0.5773(4) 0.0409(13) Uani 0.630(4) 1 d PDU B 1
C15 C 0.6262(6) 0.7705(6) 0.5453(5) 0.0325(13) Uani 0.630(4) 1 d PDU B 1
F24 F 0.7381(5) 0.7926(5) 0.5754(4) 0.0489(12) Uani 0.630(4) 1 d PDU B 1
F25 F 0.5741(7) 0.7511(6) 0.6086(4) 0.0439(17) Uani 0.630(4) 1 d PDU B 1
C16 C 0.5853(7) 0.6743(6) 0.4843(5) 0.0332(13) Uani 0.630(4) 1 d PDU B 1
F26 F 0.6201(5) 0.6893(4) 0.4157(3) 0.0419(11) Uani 0.630(4) 1 d PDU B 1
F27 F 0.4727(5) 0.6377(4) 0.4616(4) 0.0446(12) Uani 0.630(4) 1 d PDU B 1
F28 F 0.6183(5) 0.6032(4) 0.5197(4) 0.0484(12) Uani 0.630(4) 1 d PDU B 1
C14' C 0.6011(16) 0.8310(9) 0.5039(10) 0.0271(15) Uani 0.370(4) 1 d PDU B 2
F22' F 0.6709(17) 0.8616(9) 0.4536(11) 0.0325(15) Uani 0.370(4) 1 d PDU B 2
F23' F 0.6485(12) 0.8953(8) 0.5762(8) 0.0409(13) Uani 0.370(4) 1 d PDU B 2
C15' C 0.5950(9) 0.7267(9) 0.5233(7) 0.0325(13) Uani 0.370(4) 1 d PDU B 2
F24' F 0.5250(10) 0.6604(8) 0.4581(7) 0.0489(12) Uani 0.370(4) 1 d PDU B 2
F25' F 0.5504(13) 0.7149(11) 0.5911(8) 0.0439(17) Uani 0.370(4) 1 d PDU B 2
C16' C 0.7049(8) 0.7040(7) 0.5426(6) 0.0332(13) Uani 0.1849(18) 1 d PDU B 2
F26' F 0.7315(17) 0.6828(13) 0.4715(9) 0.0419(11) Uani 0.1849(18) 1 d PDU B 2
F27' F 0.7872(16) 0.7805(13) 0.5913(12) 0.0446(12) Uani 0.1849(18) 1 d PDU B 2
F28' F 0.6866(19) 0.6217(11) 0.5797(12) 0.0484(12) Uani 0.1849(18) 1 d PDU B 2
C16" C 0.7049(8) 0.7040(7) 0.5426(6) 0.0332(13) Uani 0.1849(18) 1 d PDU B 3
F26" F 0.7542(17) 0.7181(13) 0.4796(10) 0.0419(11) Uani 0.1849(18) 1 d PDU B 3
F27" F 0.7776(17) 0.7624(13) 0.6104(10) 0.0446(12) Uani 0.1849(18) 1 d PDU B 3
F28" F 0.687(2) 0.6081(10) 0.5522(13) 0.0484(12) Uani 0.1849(18) 1 d PDU B 3

loop_
_atom_site_aniso_label
_atom_site_aniso_U_11
_atom_site_aniso_U_22
_atom_site_aniso_U_33
_atom_site_aniso_U_23
_atom_site_aniso_U_13
_atom_site_aniso_U_12
Cu1 0.0160(3) 0.0194(3) 0.0245(3) 0.00688(19) 0.00885(19) 0.00472(18)
Cu2 0.0176(3) 0.0450(4) 0.0290(3) 0.0169(2) 0.0092(2) 0.0125(2)
P1 0.0166(4) 0.0156(4) 0.0227(5) 0.0041(3) 0.0085(4) 0.0037(3)
C17 0.0202(18) 0.0163(17) 0.0242(18) 0.0040(14) 0.0085(14) 0.0068(14)
C18 0.0219(19) 0.0194(18) 0.030(2) 0.0030(15) 0.0073(16) 0.0040(15)
C19 0.027(2) 0.025(2) 0.027(2) -0.0010(16) 0.0039(17) 0.0050(16)
C20 0.032(2) 0.029(2) 0.0231(19) 0.0036(16) 0.0085(17) 0.0154(18)
C21 0.024(2) 0.029(2) 0.027(2) 0.0083(16) 0.0117(16) 0.0103(16)
C22 0.0218(19) 0.0239(19) 0.026(2) 0.0049(15) 0.0089(16) 0.0056(15)
C23 0.0194(17) 0.0210(18) 0.0260(19) 0.0041(15) 0.0111(15) 0.0058(14)
C24 0.023(2) 0.024(2) 0.031(2) 0.0012(16) 0.0060(17) 0.0018(16)
C25 0.023(2) 0.035(2) 0.043(3) -0.002(2) 0.0083(19) -0.0014(18)
C26 0.018(2) 0.048(3) 0.053(3) 0.000(2) 0.004(2) 0.0076(19)
C27 0.025(2) 0.050(3) 0.055(3) 0.013(3) 0.005(2) 0.018(2)
C28 0.021(2) 0.030(2) 0.042(3) 0.0079(19) 0.0082(18) 0.0086(17)
C29 0.0186(17) 0.0160(16) 0.029(2) 0.0050(14) 0.0103(15) 0.0045(14)
C30 0.025(2) 0.0223(19) 0.027(2) 0.0015(15) 0.0072(16) 0.0077(16)
C31 0.030(2) 0.029(2) 0.032(2) 0.0100(17) 0.0093(18) 0.0143(18)
C32 0.031(2) 0.024(2) 0.038(2) 0.0086(17) 0.0143(19) 0.0118(17)
C33 0.039(3) 0.027(2) 0.032(2) 0.0024(17) 0.0146(19) 0.0155(19)
C34 0.038(2) 0.026(2) 0.026(2) 0.0046(16) 0.0104(18) 0.0154(18)
P2 0.0164(5) 0.0368(6) 0.0279(5) 0.0126(5) 0.0075(4) 0.0090(4)
C35 0.021(2) 0.038(2) 0.029(2) 0.0087(18) 0.0100(17) 0.0101(17)
C36 0.023(2) 0.045(3) 0.041(3) 0.011(2) 0.0056(19) 0.013(2)
C37 0.032(2) 0.049(3) 0.046(3) 0.011(2) 0.012(2) 0.020(2)
C38 0.044(3) 0.040(3) 0.044(3) 0.006(2) 0.022(2) 0.019(2)
C39 0.041(3) 0.040(3) 0.039(3) -0.003(2) 0.013(2) 0.009(2)
C40 0.023(2) 0.041(3) 0.036(2) 0.008(2) 0.0064(18) 0.0090(19)
C41 0.0157(18) 0.040(2) 0.033(2) 0.0158(18) 0.0102(16) 0.0097(17)
C42 0.032(2) 0.045(3) 0.042(3) 0.020(2) 0.018(2) 0.019(2)
C43 0.041(3) 0.053(3) 0.052(3) 0.018(3) 0.024(3) 0.026(3)
C44 0.042(3) 0.062(4) 0.047(3) 0.019(3) 0.030(3) 0.021(3)
C45 0.038(3) 0.047(3) 0.048(3) 0.023(2) 0.024(2) 0.013(2)
C46 0.026(2) 0.038(2) 0.036(2) 0.014(2) 0.0131(19) 0.0078(19)
C47 0.0180(18) 0.034(2) 0.033(2) 0.0127(18) 0.0079(16) 0.0098(16)
C48 0.023(2) 0.031(2) 0.041(2) 0.0075(19) 0.0102(18) 0.0094(17)
C49 0.026(2) 0.030(2) 0.056(3) 0.005(2) 0.006(2) 0.0078(19)
C50 0.020(2) 0.028(2) 0.069(3) 0.018(2) 0.014(2) 0.0066(17)
C51 0.025(2) 0.050(3) 0.057(3) 0.027(2) 0.023(2) 0.015(2)
C52 0.023(2) 0.050(3) 0.038(2) 0.015(2) 0.0128(19) 0.012(2)
N1 0.0173(16) 0.0250(17) 0.0294(18) 0.0087(14) 0.0086(13) 0.0036(13)
N2 0.0166(16) 0.036(2) 0.038(2) 0.0167(16) 0.0076(15) 0.0041(14)
C1 0.023(2) 0.034(2) 0.039(3) 0.015(2) 0.0057(18) -0.0030(17)
N3 0.030(2) 0.029(2) 0.039(2) 0.0035(17) 0.0088(17) -0.0092(16)
C2 0.024(2) 0.0207(18) 0.029(2) 0.0034(16) 0.0104(16) -0.0022(15)
C3 0.022(2) 0.029(5) 0.042(4) -0.001(4) 0.007(3) -0.001(3)
F1 0.025(2) 0.070(9) 0.052(2) 0.011(3) 0.0045(17) 0.017(6)
F2 0.042(3) 0.057(3) 0.059(3) 0.004(2) 0.013(3) 0.012(2)
C4 0.033(3) 0.035(3) 0.065(4) 0.006(3) 0.025(3) 0.005(3)
F3 0.034(3) 0.083(5) 0.080(4) 0.034(4) 0.022(3) 0.011(3)
F4 0.031(3) 0.0103(17) 0.158(7) 0.007(3) 0.048(4) 0.0030(16)
C5 0.037(4) 0.048(5) 0.066(5) 0.017(4) 0.023(4) 0.002(4)
F5 0.054(4) 0.083(4) 0.148(8) 0.034(5) 0.024(4) 0.022(3)
F6 0.082(4) 0.065(4) 0.062(3) 0.005(3) 0.025(3) 0.024(3)
F7 0.048(3) 0.081(4) 0.079(4) 0.015(3) 0.024(3) 0.012(3)
C3' 0.022(2) 0.029(5) 0.042(4) -0.001(4) 0.007(3) -0.001(3)
F1' 0.025(2) 0.070(9) 0.052(2) 0.011(3) 0.0045(17) 0.017(6)
F2' 0.042(3) 0.057(3) 0.059(3) 0.004(2) 0.013(3) 0.012(2)
C4' 0.033(3) 0.035(3) 0.065(4) 0.006(3) 0.025(3) 0.005(3)
F3' 0.034(3) 0.083(5) 0.080(4) 0.034(4) 0.022(3) 0.011(3)
F4' 0.031(3) 0.0103(17) 0.158(7) 0.007(3) 0.048(4) 0.0030(16)
C5' 0.037(4) 0.048(5) 0.066(5) 0.017(4) 0.023(4) 0.002(4)
F5' 0.054(4) 0.083(4) 0.148(8) 0.034(5) 0.024(4) 0.022(3)
F6' 0.082(4) 0.065(4) 0.062(3) 0.005(3) 0.025(3) 0.024(3)
F7' 0.048(3) 0.081(4) 0.079(4) 0.015(3) 0.024(3) 0.012(3)
C6 0.033(2) 0.0182(19) 0.040(2) 0.0030(17) 0.0172(19) 0.0030(16)
F8 0.062(2) 0.0343(16) 0.0408(17) 0.0027(13) 0.0277(16) 0.0157(15)
F9 0.0243(13) 0.0191(12) 0.0572(18) 0.0084(11) 0.0216(12) 0.0040(10)
C7 0.036(2) 0.0164(19) 0.044(3) 0.0030(17) 0.017(2) 0.0028(16)
F10 0.0479(18) 0.0163(12) 0.0557(19) 0.0039(12) 0.0188(15) 0.0002(12)
F11 0.0469(18) 0.0325(15) 0.0396(16) 0.0085(12) 0.0145(14) 0.0115(13)
C8 0.041(3) 0.027(2) 0.075(4) 0.014(2) 0.019(3) 0.014(2)
F12 0.054(4) 0.058(3) 0.083(3) 0.016(3) 0.030(3) 0.034(2)
F13 0.056(2) 0.033(3) 0.095(4) 0.027(3) 0.021(3) 0.022(3)
F14 0.036(2) 0.0326(19) 0.089(3) 0.0194(19) 0.002(2) 0.0079(17)
C8' 0.041(3) 0.027(2) 0.075(4) 0.014(2) 0.019(3) 0.014(2)
F12' 0.054(4) 0.058(3) 0.083(3) 0.016(3) 0.030(3) 0.034(2)
F13' 0.056(2) 0.033(3) 0.095(4) 0.027(3) 0.021(3) 0.022(3)
F14' 0.036(2) 0.0326(19) 0.089(3) 0.0194(19) 0.002(2) 0.0079(17)
N4 0.0201(16) 0.0314(18) 0.0271(17) 0.0094(14) 0.0093(13) 0.0125(14)
N5 0.0236(18) 0.048(2) 0.0292(18) 0.0142(17) 0.0109(14) 0.0208(17)
C9 0.034(2) 0.065(3) 0.032(2) 0.017(2) 0.0173(19) 0.032(2)
N6 0.034(2) 0.058(3) 0.0281(19) 0.0104(19) 0.0136(17) 0.025(2)
C10 0.027(2) 0.037(2) 0.029(2) 0.0071(18) 0.0113(17) 0.0130(18)
C11 0.027(4) 0.032(5) 0.033(3) 0.006(4) 0.013(3) 0.016(4)
F15 0.034(4) 0.133(9) 0.062(3) 0.067(6) 0.033(3) 0.049(5)
F16 0.040(6) 0.036(5) 0.088(5) -0.014(4) 0.035(4) 0.007(4)
C12 0.033(3) 0.030(4) 0.074(5) 0.018(3) 0.019(3) 0.013(3)
F17 0.048(3) 0.106(6) 0.093(5) 0.059(4) 0.037(3) 0.035(4)
F18 0.049(3) 0.037(3) 0.129(5) -0.008(3) 0.038(3) 0.007(2)
C13 0.039(4) 0.028(3) 0.063(5) 0.013(3) 0.025(3) 0.006(3)
F19 0.044(3) 0.057(3) 0.151(7) 0.058(4) 0.040(4) 0.008(3)
F20 0.050(3) 0.063(3) 0.065(3) -0.011(3) 0.034(3) 0.010(3)
F21 0.032(2) 0.067(3) 0.071(3) 0.004(3) 0.012(2) 0.010(2)
C11' 0.027(4) 0.032(5) 0.033(3) 0.006(4) 0.013(3) 0.016(4)
F15' 0.034(4) 0.133(9) 0.062(3) 0.067(6) 0.033(3) 0.049(5)
F16' 0.040(6) 0.036(5) 0.088(5) -0.014(4) 0.035(4) 0.007(4)
C12' 0.033(3) 0.030(4) 0.074(5) 0.018(3) 0.019(3) 0.013(3)
F17' 0.048(3) 0.106(6) 0.093(5) 0.059(4) 0.037(3) 0.035(4)
F18' 0.049(3) 0.037(3) 0.129(5) -0.008(3) 0.038(3) 0.007(2)
C13' 0.039(4) 0.028(3) 0.063(5) 0.013(3) 0.025(3) 0.006(3)
F19' 0.044(3) 0.057(3) 0.151(7) 0.058(4) 0.040(4) 0.008(3)
F20' 0.050(3) 0.063(3) 0.065(3) -0.011(3) 0.034(3) 0.010(3)
F21' 0.032(2) 0.067(3) 0.071(3) 0.004(3) 0.012(2) 0.010(2)
C14 0.023(2) 0.031(4) 0.025(2) -0.001(3) 0.007(2) 0.006(4)
F22 0.0230(19) 0.028(4) 0.039(2) 0.001(3) 0.0102(18) -0.002(4)
F23 0.043(2) 0.033(3) 0.0345(18) -0.010(3) 0.0032(15) 0.004(3)
C15 0.027(3) 0.032(4) 0.035(4) 0.003(3) 0.004(3) 0.008(3)
F24 0.032(3) 0.052(3) 0.059(3) 0.002(2) -0.001(2) 0.018(2)
F25 0.039(4) 0.056(5) 0.040(3) 0.014(3) 0.014(3) 0.016(4)
C16 0.028(3) 0.042(3) 0.033(3) 0.009(3) 0.004(3) 0.017(3)
F26 0.055(3) 0.032(2) 0.040(2) 0.0055(18) 0.019(2) 0.011(2)
F27 0.036(3) 0.036(2) 0.058(3) 0.006(2) 0.011(2) 0.008(2)
F28 0.057(3) 0.040(2) 0.055(3) 0.014(2) 0.010(3) 0.027(2)
C14' 0.023(2) 0.031(4) 0.025(2) -0.001(3) 0.007(2) 0.006(4)
F22' 0.0230(19) 0.028(4) 0.039(2) 0.001(3) 0.0102(18) -0.002(4)
F23' 0.043(2) 0.033(3) 0.0345(18) -0.010(3) 0.0032(15) 0.004(3)
C15' 0.027(3) 0.032(4) 0.035(4) 0.003(3) 0.004(3) 0.008(3)
F24' 0.032(3) 0.052(3) 0.059(3) 0.002(2) -0.001(2) 0.018(2)
F25' 0.039(4) 0.056(5) 0.040(3) 0.014(3) 0.014(3) 0.016(4)
C16' 0.028(3) 0.042(3) 0.033(3) 0.009(3) 0.004(3) 0.017(3)
F26' 0.055(3) 0.032(2) 0.040(2) 0.0055(18) 0.019(2) 0.011(2)
F27' 0.036(3) 0.036(2) 0.058(3) 0.006(2) 0.011(2) 0.008(2)
F28' 0.057(3) 0.040(2) 0.055(3) 0.014(2) 0.010(3) 0.027(2)
C16" 0.028(3) 0.042(3) 0.033(3) 0.009(3) 0.004(3) 0.017(3)
F26" 0.055(3) 0.032(2) 0.040(2) 0.0055(18) 0.019(2) 0.011(2)
F27" 0.036(3) 0.036(2) 0.058(3) 0.006(2) 0.011(2) 0.008(2)
F28" 0.057(3) 0.040(2) 0.055(3) 0.014(2) 0.010(3) 0.027(2)

loop_
_atom_type_symbol
_atom_type_description
_atom_type_scat_dispersion_real
_atom_type_scat_dispersion_imag
_atom_type_scat_source
C C 0.0033 0.0016 'International Tables Vol C Tables 4.2.6.8 and 6.1.1.4'
H H 0.0000 0.0000 'International Tables Vol C Tables 4.2.6.8 and 6.1.1.4'
N N 0.0061 0.0033 'International Tables Vol C Tables 4.2.6.8 and 6.1.1.4'
F F 0.0171 0.0103 'International Tables Vol C Tables 4.2.6.8 and 6.1.1.4'
P P 0.1023 0.0942 'International Tables Vol C Tables 4.2.6.8 and 6.1.1.4'
Cu Cu 0.3201 1.2651 'International Tables Vol C Tables 4.2.6.8 and 6.1.1.4'

loop_
_geom_angle_atom_site_label_1
_geom_angle_atom_site_label_2
_geom_angle_atom_site_label_3
_geom_angle
_geom_angle_site_symmetry_1
_geom_angle_site_symmetry_3
_geom_angle_publ_flag
N1 Cu1 N4 100.63(15) . . ?
N1 Cu1 P1 131.08(11) . . ?
N4 Cu1 P1 126.63(12) . . ?
N5 Cu2 N2 98.02(17) . . ?
N5 Cu2 P2 141.21(13) . . ?
N2 Cu2 P2 120.02(12) . . ?
C29 P1 C23 104.93(19) . . ?
C29 P1 C17 104.86(19) . . ?
C23 P1 C17 103.73(18) . . ?
C29 P1 Cu1 105.47(13) . . ?
C23 P1 Cu1 118.30(14) . . ?
C17 P1 Cu1 118.11(13) . . ?
C22 C17 C18 119.5(4) . . ?
C22 C17 P1 122.2(3) . . ?
C18 C17 P1 118.3(3) . . ?
C19 C18 C17 120.0(4) . . ?
C18 C19 C20 120.1(4) . . ?
C21 C20 C19 120.1(4) . . ?
C20 C21 C22 120.1(4) . . ?
C17 C22 C21 120.2(4) . . ?
C28 C23 C24 119.3(4) . . ?
C28 C23 P1 118.1(3) . . ?
C24 C23 P1 122.5(3) . . ?
C25 C24 C23 120.0(5) . . ?
C26 C25 C24 120.2(5) . . ?
C25 C26 C27 120.3(5) . . ?
C28 C27 C26 119.5(5) . . ?
C23 C28 C27 120.7(5) . . ?
C30 C29 C34 119.0(4) . . ?
C30 C29 P1 123.2(3) . . ?
C34 C29 P1 117.6(3) . . ?
C29 C30 C31 120.3(4) . . ?
C32 C31 C30 119.8(4) . . ?
C31 C32 C33 120.5(4) . . ?
C32 C33 C34 119.8(4) . . ?
C33 C34 C29 120.5(4) . . ?
C35 P2 C47 103.7(2) . . ?
C35 P2 C41 104.0(2) . . ?
C47 P2 C41 104.7(2) . . ?
C35 P2 Cu2 119.57(16) . . ?
C47 P2 Cu2 113.75(15) . . ?
C41 P2 Cu2 109.78(15) . . ?
C40 C35 C36 119.8(5) . . ?
C40 C35 P2 118.6(4) . . ?
C36 C35 P2 121.5(4) . . ?
C37 C36 C35 120.7(5) . . ?
C36 C37 C38 119.7(5) . . ?
C39 C38 C37 120.0(5) . . ?
C38 C39 C40 120.2(5) . . ?
C35 C40 C39 119.6(5) . . ?
C46 C41 C42 119.5(4) . . ?
C46 C41 P2 122.7(4) . . ?
C42 C41 P2 117.8(4) . . ?
C43 C42 C41 120.1(5) . . ?
C42 C43 C44 120.1(6) . . ?
C45 C44 C43 120.3(5) . . ?
C44 C45 C46 120.2(5) . . ?
C41 C46 C45 119.9(5) . . ?
C52 C47 C48 119.7(4) . . ?
C52 C47 P2 116.4(4) . . ?
C48 C47 P2 123.9(4) . . ?
C47 C48 C49 119.7(5) . . ?
C50 C49 C48 120.3(5) . . ?
C51 C50 C49 120.3(5) . . ?
C50 C51 C52 120.5(5) . . ?
C47 C52 C51 119.6(5) . . ?
C2 N1 N2 105.7(4) . . ?
C2 N1 Cu1 137.3(3) . . ?
N2 N1 Cu1 117.0(3) . . ?
C1 N2 N1 104.5(4) . . ?
C1 N2 Cu2 138.3(3) . . ?
N1 N2 Cu2 116.5(3) . . ?
N3 C1 N2 114.9(4) . . ?
N3 C1 C3' 110.7(5) . . ?
N2 C1 C3' 134.3(6) . . ?
N3 C1 C3 129.0(5) . . ?
N2 C1 C3 116.0(6) . . ?
C3' C1 C3 18.8(5) . . ?
C1 N3 C2 100.6(4) . . ?
N1 C2 N3 114.2(4) . . ?
N1 C2 C6 123.2(4) . . ?
N3 C2 C6 122.7(4) . . ?
F2 C3 F1 107.8(10) . . ?
F2 C3 C4 113.2(10) . . ?
F1 C3 C4 103.4(11) . . ?
F2 C3 C1 114.5(9) . . ?
F1 C3 C1 105.1(13) . . ?
C4 C3 C1 111.9(8) . . ?
F4 C4 F3 104.5(8) . . ?
F4 C4 C5 107.1(9) . . ?
F3 C4 C5 109.7(9) . . ?
F4 C4 C3 111.5(8) . . ?
F3 C4 C3 107.3(9) . . ?
C5 C4 C3 116.1(9) . . ?
F5 C5 F6 106.1(10) . . ?
F5 C5 F7 110.0(10) . . ?
F6 C5 F7 102.1(10) . . ?
F5 C5 C4 120.1(12) . . ?
F6 C5 C4 108.2(10) . . ?
F7 C5 C4 108.8(9) . . ?
F1' C3' F2' 94.9(9) . . ?
F1' C3' C1 113.7(13) . . ?
F2' C3' C1 116.5(8) . . ?
F1' C3' C4' 116.6(12) . . ?
F2' C3' C4' 106.5(8) . . ?
C1 C3' C4' 108.2(8) . . ?
F3' C4' F4' 128.5(10) . . ?
F3' C4' C3' 107.9(9) . . ?
F4' C4' C3' 84.3(7) . . ?
F3' C4' C5' 101.5(8) . . ?
F4' C4' C5' 114.3(8) . . ?
C3' C4' C5' 121.4(9) . . ?
F6' C5' F5' 107.9(11) . . ?
F6' C5' F7' 105.4(11) . . ?
F5' C5' F7' 109.2(10) . . ?
F6' C5' C4' 91.8(9) . . ?
F5' C5' C4' 133.3(11) . . ?
F7' C5' C4' 105.4(9) . . ?
F8 C6 F9 107.0(4) . . ?
F8 C6 C2 110.1(4) . . ?
F9 C6 C2 110.2(4) . . ?
F8 C6 C7 108.3(4) . . ?
F9 C6 C7 107.5(4) . . ?
C2 C6 C7 113.6(4) . . ?
F11 C7 F10 108.4(4) . . ?
F11 C7 C8 107.7(4) . . ?
F10 C7 C8 107.2(4) . . ?
F11 C7 C6 109.0(4) . . ?
F10 C7 C6 108.8(4) . . ?
C8 C7 C6 115.6(4) . . ?
F14 C8 F12 109.9(6) . . ?
F14 C8 F13 107.3(6) . . ?
F12 C8 F13 108.0(5) . . ?
F14 C8 C7 112.1(6) . . ?
F12 C8 C7 109.7(7) . . ?
F13 C8 C7 109.7(5) . . ?
C10 N4 N5 104.7(4) . . ?
C10 N4 Cu1 138.1(3) . . ?
N5 N4 Cu1 116.8(3) . . ?
C9 N5 N4 105.1(4) . . ?
C9 N5 Cu2 136.2(4) . . ?
N4 N5 Cu2 118.0(3) . . ?
N5 C9 N6 114.9(4) . . ?
N5 C9 C11' 125.0(7) . . ?
N6 C9 C11' 119.5(6) . . ?
N5 C9 C11 119.4(6) . . ?
N6 C9 C11 124.4(5) . . ?
C11' C9 C11 18.8(5) . . ?
C9 N6 C10 100.7(4) . . ?
N4 C10 N6 114.6(4) . . ?
N4 C10 C14 124.4(5) . . ?
N6 C10 C14 121.0(5) . . ?
N4 C10 C14' 117.6(7) . . ?
N6 C10 C14' 125.8(7) . . ?
C14 C10 C14' 15.9(6) . . ?
F15 C11 F16 105.7(10) . . ?
F15 C11 C12 108.0(8) . . ?
F16 C11 C12 107.7(8) . . ?
F15 C11 C9 110.7(7) . . ?
F16 C11 C9 107.2(8) . . ?
C12 C11 C9 116.9(7) . . ?
F17 C12 F18 110.3(9) . . ?
F17 C12 C11 108.3(8) . . ?
F18 C12 C11 104.8(8) . . ?
F17 C12 C13 109.2(8) . . ?
F18 C12 C13 107.2(7) . . ?
C11 C12 C13 116.9(7) . . ?
F19 C13 F20 110.5(9) . . ?
F19 C13 F21 105.9(8) . . ?
F20 C13 F21 107.6(8) . . ?
F19 C13 C12 110.7(8) . . ?
F20 C13 C12 111.6(7) . . ?
F21 C13 C12 110.3(7) . . ?
F15' C11' F16' 106.8(13) . . ?
F15' C11' C9 110.9(10) . . ?
F16' C11' C9 115.5(11) . . ?
F15' C11' C12' 105.8(10) . . ?
F16' C11' C12' 109.9(10) . . ?
C9 C11' C12' 107.6(9) . . ?
F18' C12' F17' 109.3(11) . . ?
F18' C12' C11' 107.1(9) . . ?
F17' C12' C11' 108.9(10) . . ?
F18' C12' C13' 106.0(9) . . ?
F17' C12' C13' 107.6(10) . . ?
C11' C12' C13' 117.6(10) . . ?
F21' C13' F19' 110.3(10) . . ?
F21' C13' F20' 113.5(11) . . ?
F19' C13' F20' 110.0(12) . . ?
F21' C13' C12' 111.4(10) . . ?
F19' C13' C12' 109.8(11) . . ?
F20' C13' C12' 101.4(10) . . ?
F22 C14 F23 104.7(7) . . ?
F22 C14 C10 111.7(8) . . ?
F23 C14 C10 113.0(7) . . ?
F22 C14 C15 108.6(7) . . ?
F23 C14 C15 104.1(7) . . ?
C10 C14 C15 114.0(7) . . ?
F24 C15 F25 108.7(7) . . ?
F24 C15 C16 106.7(6) . . ?
F25 C15 C16 107.6(6) . . ?
F24 C15 C14 108.4(7) . . ?
F25 C15 C14 109.3(7) . . ?
C16 C15 C14 115.9(6) . . ?
F26 C16 F27 106.6(7) . . ?
F26 C16 F28 110.7(6) . . ?
F27 C16 F28 106.5(6) . . ?
F26 C16 C15 111.8(6) . . ?
F27 C16 C15 110.8(6) . . ?
F28 C16 C15 110.4(6) . . ?
F22' C14' F23' 106.3(14) . . ?
F22' C14' C15' 110.5(12) . . ?
F23' C14' C15' 107.3(11) . . ?
F22' C14' C10 108.9(14) . . ?
F23' C14' C10 107.2(12) . . ?
C15' C14' C10 116.1(12) . . ?
F24' C15' F25' 110.1(11) . . ?
F24' C15' C16' 107.5(10) . . ?
F25' C15' C16' 108.0(11) . . ?
F24' C15' C14' 107.6(10) . . ?
F25' C15' C14' 105.6(11) . . ?
C16' C15' C14' 117.9(11) . . ?
F27' C16' F28' 110.4(14) . . ?
F27' C16' F26' 110.8(13) . . ?
F28' C16' F26' 107.5(13) . . ?
F27' C16' C15' 110.8(13) . . ?
F28' C16' C15' 107.8(12) . . ?
F26' C16' C15' 109.4(11) . . ?

loop_
_geom_bond_atom_site_label_1
_geom_bond_atom_site_label_2
_geom_bond_distance
_geom_bond_site_symmetry_2
_geom_bond_publ_flag
Cu1 N1 2.005(4) . ?
Cu1 N4 2.013(4) . ?
Cu1 P1 2.1765(11) . ?
Cu2 N5 1.982(4) . ?
Cu2 N2 2.046(4) . ?
Cu2 P2 2.1840(12) . ?
P1 C29 1.815(4) . ?
P1 C23 1.824(4) . ?
P1 C17 1.827(4) . ?
C17 C22 1.391(6) . ?
C17 C18 1.403(6) . ?
C18 C19 1.392(6) . ?
C19 C20 1.388(7) . ?
C20 C21 1.387(6) . ?
C21 C22 1.395(6) . ?
C23 C28 1.380(6) . ?
C23 C24 1.402(6) . ?
C24 C25 1.396(7) . ?
C25 C26 1.374(9) . ?
C26 C27 1.393(8) . ?
C27 C28 1.394(7) . ?
C29 C30 1.391(6) . ?
C29 C34 1.399(6) . ?
C30 C31 1.395(6) . ?
C31 C32 1.380(7) . ?
C32 C33 1.382(7) . ?
C33 C34 1.386(6) . ?
P2 C35 1.818(5) . ?
P2 C47 1.824(5) . ?
P2 C41 1.826(5) . ?
C35 C40 1.380(7) . ?
C35 C36 1.398(7) . ?
C36 C37 1.369(8) . ?
C37 C38 1.405(8) . ?
C38 C39 1.373(9) . ?
C39 C40 1.408(8) . ?
C41 C46 1.392(6) . ?
C41 C42 1.402(7) . ?
C42 C43 1.380(8) . ?
C43 C44 1.395(8) . ?
C44 C45 1.372(9) . ?
C45 C46 1.400(7) . ?
C47 C52 1.395(7) . ?
C47 C48 1.396(7) . ?
C48 C49 1.397(7) . ?
C49 C50 1.379(8) . ?
C50 C51 1.373(9) . ?
C51 C52 1.397(7) . ?
N1 C2 1.330(6) . ?
N1 N2 1.370(5) . ?
N2 C1 1.337(7) . ?
C1 N3 1.339(8) . ?
C1 C3' 1.491(13) . ?
C1 C3 1.545(14) . ?
N3 C2 1.347(6) . ?
C2 C6 1.487(7) . ?
C3 F2 1.279(12) . ?
C3 F1 1.359(12) . ?
C3 C4 1.536(12) . ?
C4 F4 1.337(10) . ?
C4 F3 1.349(11) . ?
C4 C5 1.476(13) . ?
C5 F5 1.288(12) . ?
C5 F6 1.342(13) . ?
C5 F7 1.365(12) . ?
C3' F1' 1.323(12) . ?
C3' F2' 1.420(10) . ?
C3' C4' 1.487(11) . ?
C4' F3' 1.383(11) . ?
C4' F4' 1.437(10) . ?
C4' C5' 1.566(12) . ?
C5' F6' 1.305(12) . ?
C5' F5' 1.310(12) . ?
C5' F7' 1.366(12) . ?
C6 F8 1.357(5) . ?
C6 F9 1.360(5) . ?
C6 C7 1.538(6) . ?
C7 F11 1.342(6) . ?
C7 F10 1.352(5) . ?
C7 C8 1.536(7) . ?
C8 F14 1.326(7) . ?
C8 F12 1.335(8) . ?
C8 F13 1.336(7) . ?
N4 C10 1.334(6) . ?
N4 N5 1.369(5) . ?
N5 C9 1.327(6) . ?
C9 N6 1.331(7) . ?
C9 C11' 1.481(16) . ?
C9 C11 1.542(12) . ?
N6 C10 1.336(6) . ?
C10 C14 1.484(12) . ?
C10 C14' 1.536(19) . ?
C11 F15 1.329(10) . ?
C11 F16 1.348(10) . ?
C11 C12 1.524(10) . ?
C12 F17 1.324(11) . ?
C12 F18 1.361(10) . ?
C12 C13 1.535(10) . ?
C13 F19 1.300(9) . ?
C13 F20 1.315(9) . ?
C13 F21 1.328(10) . ?
C11' F15' 1.354(12) . ?
C11' F16' 1.356(12) . ?
C11' C12' 1.516(12) . ?
C12' F18' 1.355(12) . ?
C12' F17' 1.354(12) . ?
C12' C13' 1.541(13) . ?
C13' F21' 1.298(12) . ?
C13' F19' 1.320(12) . ?
C13' F20' 1.335(12) . ?
C14 F22 1.343(9) . ?
C14 F23 1.369(8) . ?
C14 C15 1.531(10) . ?
C15 F24 1.348(8) . ?
C15 F25 1.360(9) . ?
C15 C16 1.513(9) . ?
C16 F26 1.318(8) . ?
C16 F27 1.332(8) . ?
C16 F28 1.343(8) . ?
C14' F22' 1.345(14) . ?
C14' F23' 1.354(13) . ?
C14' C15' 1.519(13) . ?
C15' F24' 1.334(12) . ?
C15' F25' 1.365(13) . ?
C15' C16' 1.526(12) . ?
C16' F27' 1.320(13) . ?
C16' F28' 1.338(13) . ?
C16' F26' 1.339(13) . ?
